data_1501910
loop_
_publ_author_name
'Wen, Bo'
'Petersen, Jeffrey L.'
'Wang, Kung K.'

_publ_section_title
;
 Synthesis of 1,4-naphthoquinone methides via acid-catalyzed cascade
 cyclizations of benzannulated enediynyl alcohols.
;
_journal_issue 1
_journal_name_full 'Organic letters'
_journal_page_first 168
_journal_page_last 171
_journal_paper_doi 10.1021/ol102793a
_journal_volume 13
_journal_year 2011
_chemical_formula_sum 'C29 H26 O2'
_chemical_formula_weight 406.50
_chemical_name_systematic
; 
 ? 
;
_space_group_IT_number 19
_symmetry_cell_setting orthorhombic
_symmetry_space_group_name_Hall 'P 2ac 2ab'
_symmetry_space_group_name_H-M 'P 21 21 21'
_atom_sites_solution_hydrogens geom
_atom_sites_solution_primary direct
_atom_sites_solution_secondary difmap
_audit_creation_method SHELXL-97
_cell_angle_alpha 90.00
_cell_angle_beta 90.00
_cell_angle_gamma 90.00
_cell_formula_units_Z 4
_cell_length_a 6.1374(4)
_cell_length_b 11.8458(7)
_cell_length_c 30.2363(18)
_cell_measurement_reflns_used 9819
_cell_measurement_temperature 293(2)
_cell_measurement_theta_max 27.54
_cell_measurement_theta_min 2.65
_cell_volume 2198.3(2)
_computing_structure_refinement 'SHELXL-97 (Sheldrick, 1997)'
_computing_structure_solution 'SHELXS-97 (Sheldrick, 1990)'
_diffrn_ambient_temperature 293(2)
_diffrn_measured_fraction_theta_full 0.985
_diffrn_measured_fraction_theta_max 0.985
_diffrn_radiation_monochromator graphite
_diffrn_radiation_source 'fine-focus sealed tube'
_diffrn_radiation_type MoK\a
_diffrn_radiation_wavelength 0.71073
_diffrn_reflns_av_R_equivalents 0.0384
_diffrn_reflns_av_sigmaI/netI 0.0647
_diffrn_reflns_limit_h_max 7
_diffrn_reflns_limit_h_min -7
_diffrn_reflns_limit_k_max 15
_diffrn_reflns_limit_k_min -15
_diffrn_reflns_limit_l_max 38
_diffrn_reflns_limit_l_min -39
_diffrn_reflns_number 14615
_diffrn_reflns_theta_full 27.56
_diffrn_reflns_theta_max 27.56
_diffrn_reflns_theta_min 2.65
_diffrn_standards_decay_% none
_exptl_absorpt_coefficient_mu 0.075
_exptl_absorpt_correction_T_max 0.9895
_exptl_absorpt_correction_T_min 0.9618
_exptl_absorpt_correction_type semi-empirical
_exptl_absorpt_process_details SADABS
_exptl_crystal_colour yellow
_exptl_crystal_density_diffrn 1.228
_exptl_crystal_density_method 'not measured'
_exptl_crystal_F_000 864
_exptl_crystal_size_max 0.52
_exptl_crystal_size_mid 0.38
_exptl_crystal_size_min 0.14
_refine_diff_density_max 0.174
_refine_diff_density_min -0.160
_refine_diff_density_rms 0.035
_refine_ls_abs_structure_details 'Flack H D (1983), Acta Cryst. A39, 876-881'
_refine_ls_abs_structure_Flack 1.7(15)
_refine_ls_extinction_method none
_refine_ls_goodness_of_fit_ref 1.030
_refine_ls_hydrogen_treatment riding
_refine_ls_matrix_type full
_refine_ls_number_parameters 283
_refine_ls_number_reflns 4980
_refine_ls_number_restraints 0
_refine_ls_restrained_S_all 1.030
_refine_ls_R_factor_all 0.0470
_refine_ls_R_factor_gt 0.0421
_refine_ls_shift/su_max 0.000
_refine_ls_shift/su_mean 0.000
_refine_ls_structure_factor_coef Fsqd
_refine_ls_weighting_details 'calc w=1/[\s^2^(Fo^2^)+(0.0499P)^2^+0.1672P] where P=(Fo^2^+2Fc^2^)/3'
_refine_ls_weighting_scheme calc
_refine_ls_wR_factor_gt 0.1089
_refine_ls_wR_factor_ref 0.1136
_reflns_number_gt 4526
_reflns_number_total 4980
_reflns_threshold_expression >2sigma(I)
_cod_data_source_file ol102793a_si_003.cif
_cod_data_source_block bw16ccd
_cod_original_sg_symbol_H-M P212121
_cod_database_code 1501910

loop_
_symmetry_equiv_pos_as_xyz
'x, y, z'
'-x+1/2, -y, z+1/2'
'-x, y+1/2, -z+1/2'
'x+1/2, -y+1/2, -z'

loop_
_atom_site_label
_atom_site_type_symbol
_atom_site_fract_x
_atom_site_fract_y
_atom_site_fract_z
_atom_site_U_iso_or_equiv
_atom_site_adp_type
_atom_site_occupancy
_atom_site_symmetry_multiplicity
_atom_site_calc_flag
_atom_site_refinement_flags
O1 O 0.1010(2) 0.74272(14) 0.17517(6) 0.0874(5) Uani 1 1 d .
O2 O 0.8354(2) 0.01133(10) 0.16897(5) 0.0642(3) Uani 1 1 d .
C1 C 0.2656(2) 0.69589(14) 0.16154(6) 0.0516(4) Uani 1 1 d .
C2 C 0.3966(2) 0.62552(12) 0.19065(5) 0.0431(3) Uani 1 1 d .
H2 H 0.3704 0.6309 0.2209 0.052 Uiso 1 1 calc R
C3 C 0.5536(2) 0.55284(11) 0.17724(4) 0.0349(3) Uani 1 1 d .
C4 C 0.6803(2) 0.48776(12) 0.21331(4) 0.0380(3) Uani 1 1 d .
C5 C 0.9243(2) 0.46437(14) 0.20252(5) 0.0467(3) Uani 1 1 d .
H5A H 1.0004 0.5359 0.2049 0.056 Uiso 1 1 calc R
H5B H 0.9801 0.4163 0.2259 0.056 Uiso 1 1 calc R
C6 C 0.9938(2) 0.41099(13) 0.15850(5) 0.0436(3) Uani 1 1 d .
H6A H 0.9849 0.4672 0.1352 0.052 Uiso 1 1 calc R
H6B H 1.1442 0.3864 0.1606 0.052 Uiso 1 1 calc R
C7 C 0.8528(2) 0.31222(12) 0.14671(4) 0.0371(3) Uani 1 1 d .
C8 C 0.9059(2) 0.20405(13) 0.16045(5) 0.0437(3) Uani 1 1 d .
H8 H 1.0378 0.1918 0.1748 0.052 Uiso 1 1 calc R
C9 C 0.7661(2) 0.11329(13) 0.15325(5) 0.0435(3) Uani 1 1 d .
C10 C 0.5696(2) 0.13045(12) 0.13140(5) 0.0425(3) Uani 1 1 d .
H10 H 0.4737 0.0708 0.1268 0.051 Uiso 1 1 calc R
C11 C 0.5190(2) 0.23804(12) 0.11652(5) 0.0384(3) Uani 1 1 d .
H11 H 0.3901 0.2490 0.1009 0.046 Uiso 1 1 calc R
C12 C 0.6547(2) 0.33043(11) 0.12416(4) 0.0341(3) Uani 1 1 d .
C13 C 0.5984(2) 0.44253(11) 0.10519(4) 0.0355(3) Uani 1 1 d .
C14 C 0.5761(2) 0.54104(11) 0.12783(4) 0.0358(3) Uani 1 1 d .
C15 C 0.5254(2) 0.64646(11) 0.10253(5) 0.0407(3) Uani 1 1 d .
C16 C 0.6375(3) 0.67817(14) 0.06430(5) 0.0522(4) Uani 1 1 d .
H16 H 0.7560 0.6356 0.0548 0.063 Uiso 1 1 calc R
C17 C 0.5744(4) 0.77225(15) 0.04036(6) 0.0652(5) Uani 1 1 d .
H17 H 0.6530 0.7934 0.0154 0.078 Uiso 1 1 calc R
C18 C 0.3950(4) 0.83522(15) 0.05325(6) 0.0661(5) Uani 1 1 d .
H18 H 0.3476 0.8953 0.0359 0.079 Uiso 1 1 calc R
C19 C 0.2871(3) 0.80849(15) 0.09183(6) 0.0581(4) Uani 1 1 d .
H19 H 0.1693 0.8519 0.1011 0.070 Uiso 1 1 calc R
C20 C 0.3552(2) 0.71581(12) 0.11712(5) 0.0456(3) Uani 1 1 d .
C21 C 0.5545(2) 0.38035(13) 0.22658(5) 0.0448(3) Uani 1 1 d .
H21A H 0.4133 0.4009 0.2376 0.067 Uiso 1 1 calc R
H21B H 0.6337 0.3409 0.2492 0.067 Uiso 1 1 calc R
H21C H 0.5382 0.3323 0.2012 0.067 Uiso 1 1 calc R
C22 C 0.6932(3) 0.56094(17) 0.25596(5) 0.0573(4) Uani 1 1 d .
H22A H 0.5507 0.5672 0.2688 0.086 Uiso 1 1 calc R
H22B H 0.7464 0.6348 0.2486 0.086 Uiso 1 1 calc R
H22C H 0.7902 0.5259 0.2767 0.086 Uiso 1 1 calc R
C23 C 0.7102(3) -0.08569(14) 0.15835(7) 0.0601(4) Uani 1 1 d .
H23A H 0.5662 -0.0777 0.1703 0.090 Uiso 1 1 calc R
H23B H 0.7782 -0.1514 0.1708 0.090 Uiso 1 1 calc R
H23C H 0.7016 -0.0936 0.1268 0.090 Uiso 1 1 calc R
C24 C 0.5602(2) 0.43259(12) 0.05604(5) 0.0407(3) Uani 1 1 d .
C25 C 0.3639(3) 0.46331(14) 0.03630(6) 0.0560(4) Uani 1 1 d .
H25 H 0.2536 0.4956 0.0532 0.067 Uiso 1 1 calc R
C26 C 0.3334(4) 0.44557(18) -0.00863(7) 0.0740(6) Uani 1 1 d .
H26 H 0.2016 0.4655 -0.0216 0.089 Uiso 1 1 calc R
C27 C 0.4953(5) 0.39889(17) -0.03428(6) 0.0777(7) Uani 1 1 d .
H27 H 0.4737 0.3887 -0.0645 0.093 Uiso 1 1 calc R
C28 C 0.6889(4) 0.36743(18) -0.01512(6) 0.0696(5) Uani 1 1 d .
H28 H 0.7987 0.3358 -0.0323 0.083 Uiso 1 1 calc R
C29 C 0.7205(3) 0.38297(14) 0.02992(5) 0.0517(4) Uani 1 1 d .
H29 H 0.8506 0.3599 0.0428 0.062 Uiso 1 1 calc R

loop_
_atom_site_aniso_label
_atom_site_aniso_U_11
_atom_site_aniso_U_22
_atom_site_aniso_U_33
_atom_site_aniso_U_23
_atom_site_aniso_U_13
_atom_site_aniso_U_12
O1 0.0796(9) 0.0926(11) 0.0901(11) 0.0216(9) 0.0261(8) 0.0471(9)
O2 0.0744(7) 0.0394(6) 0.0788(9) 0.0073(6) -0.0266(7) 0.0069(6)
C1 0.0531(8) 0.0418(8) 0.0599(10) 0.0011(7) 0.0048(7) 0.0073(7)
C2 0.0482(7) 0.0404(7) 0.0408(7) -0.0042(6) 0.0050(6) 0.0007(6)
C3 0.0371(6) 0.0335(6) 0.0341(6) -0.0032(5) -0.0008(5) -0.0043(5)
C4 0.0406(6) 0.0428(7) 0.0306(6) -0.0039(5) -0.0035(5) -0.0014(6)
C5 0.0372(6) 0.0540(9) 0.0487(8) -0.0074(7) -0.0074(6) -0.0059(6)
C6 0.0324(5) 0.0464(8) 0.0519(8) -0.0017(6) -0.0021(6) -0.0023(5)
C7 0.0358(6) 0.0412(7) 0.0341(6) -0.0019(5) -0.0007(5) 0.0019(6)
C8 0.0406(6) 0.0476(8) 0.0429(7) -0.0004(6) -0.0081(6) 0.0075(6)
C9 0.0533(7) 0.0370(7) 0.0400(7) 0.0007(6) -0.0049(6) 0.0065(6)
C10 0.0508(7) 0.0363(7) 0.0403(7) -0.0012(6) -0.0059(6) -0.0023(6)
C11 0.0415(6) 0.0402(7) 0.0335(6) -0.0034(5) -0.0072(5) 0.0019(5)
C12 0.0398(6) 0.0342(6) 0.0284(6) -0.0022(5) -0.0012(5) 0.0027(5)
C13 0.0374(5) 0.0371(6) 0.0319(6) -0.0007(5) -0.0013(5) 0.0019(5)
C14 0.0382(6) 0.0356(6) 0.0336(6) 0.0007(5) -0.0005(5) -0.0008(5)
C15 0.0522(7) 0.0309(6) 0.0390(7) -0.0017(5) -0.0039(6) -0.0030(6)
C16 0.0719(10) 0.0424(8) 0.0422(8) 0.0028(6) 0.0049(8) -0.0006(8)
C17 0.1014(14) 0.0489(9) 0.0452(9) 0.0086(7) 0.0040(9) -0.0044(10)
C18 0.1003(14) 0.0429(8) 0.0552(10) 0.0115(8) -0.0129(10) 0.0058(10)
C19 0.0695(9) 0.0417(8) 0.0630(10) 0.0042(7) -0.0102(9) 0.0077(8)
C20 0.0509(7) 0.0349(7) 0.0509(8) -0.0001(6) -0.0059(7) 0.0008(6)
C21 0.0497(7) 0.0489(8) 0.0358(7) 0.0048(6) 0.0010(6) -0.0024(7)
C22 0.0669(9) 0.0650(11) 0.0400(8) -0.0151(7) -0.0099(7) -0.0006(9)
C23 0.0723(10) 0.0356(8) 0.0724(12) 0.0033(7) -0.0015(9) 0.0076(7)
C24 0.0569(8) 0.0313(6) 0.0338(7) -0.0010(5) -0.0055(6) 0.0011(6)
C25 0.0691(10) 0.0476(9) 0.0512(9) -0.0010(7) -0.0191(8) 0.0055(8)
C26 0.1038(15) 0.0617(11) 0.0564(11) 0.0031(9) -0.0391(12) -0.0023(12)
C27 0.137(2) 0.0633(11) 0.0334(8) 0.0002(8) -0.0196(11) -0.0157(14)
C28 0.1103(15) 0.0610(11) 0.0374(8) -0.0083(8) 0.0115(10) -0.0029(12)
C29 0.0708(10) 0.0478(8) 0.0366(7) -0.0045(6) 0.0025(7) 0.0050(8)

loop_
_atom_type_symbol
_atom_type_description
_atom_type_scat_dispersion_real
_atom_type_scat_dispersion_imag
_atom_type_scat_source
C C 0.0033 0.0016 'International Tables Vol C Tables 4.2.6.8 and 6.1.1.4'
H H 0.0000 0.0000 'International Tables Vol C Tables 4.2.6.8 and 6.1.1.4'
O O 0.0106 0.0060 'International Tables Vol C Tables 4.2.6.8 and 6.1.1.4'

loop_
_geom_angle_atom_site_label_1
_geom_angle_atom_site_label_2
_geom_angle_atom_site_label_3
_geom_angle
C9 O2 C23 117.96(13)
O1 C1 C2 120.79(17)
O1 C1 C20 122.93(17)
C2 C1 C20 115.98(13)
C3 C2 C1 125.19(14)
C2 C3 C14 114.90(12)
C2 C3 C4 117.63(12)
C14 C3 C4 127.39(12)
C21 C4 C3 110.08(11)
C21 C4 C22 105.63(12)
C3 C4 C22 109.42(12)
C21 C4 C5 112.92(12)
C3 C4 C5 115.13(12)
C22 C4 C5 102.96(11)
C6 C5 C4 121.51(11)
C7 C6 C5 111.57(12)
C8 C7 C12 119.26(12)
C8 C7 C6 121.01(12)
C12 C7 C6 119.56(12)
C7 C8 C9 121.49(12)
O2 C9 C10 124.39(14)
O2 C9 C8 115.89(12)
C10 C9 C8 119.73(13)
C11 C10 C9 118.87(14)
C10 C11 C12 122.26(12)
C11 C12 C7 118.35(12)
C11 C12 C13 119.87(11)
C7 C12 C13 121.56(12)
C14 C13 C12 126.55(12)
C14 C13 C24 123.17(12)
C12 C13 C24 110.25(11)
C13 C14 C15 118.65(12)
C13 C14 C3 126.01(12)
C15 C14 C3 114.21(11)
C16 C15 C20 118.07(14)
C16 C15 C14 122.99(14)
C20 C15 C14 118.93(13)
C17 C16 C15 120.75(17)
C16 C17 C18 120.58(18)
C19 C18 C17 119.75(16)
C18 C19 C20 119.90(17)
C15 C20 C19 120.67(16)
C15 C20 C1 118.21(13)
C19 C20 C1 120.83(15)
C29 C24 C25 118.58(14)
C29 C24 C13 118.83(13)
C25 C24 C13 122.40(14)
C26 C25 C24 119.78(19)
C27 C26 C25 121.01(19)
C28 C27 C26 119.73(16)
C27 C28 C29 119.9(2)
C28 C29 C24 120.95(18)

loop_
_geom_bond_atom_site_label_1
_geom_bond_atom_site_label_2
_geom_bond_distance
O1 C1 1.224(2)
O2 C9 1.3659(18)
O2 C23 1.419(2)
C1 C2 1.455(2)
C1 C20 1.470(2)
C2 C3 1.3546(19)
C3 C14 1.5069(18)
C3 C4 1.5455(19)
C4 C21 1.542(2)
C4 C22 1.556(2)
C4 C5 1.5572(19)
C5 C6 1.534(2)
C6 C7 1.4982(19)
C7 C8 1.386(2)
C7 C12 1.4108(18)
C8 C9 1.392(2)
C9 C10 1.390(2)
C10 C11 1.387(2)
C11 C12 1.3946(19)
C12 C13 1.4872(18)
C13 C14 1.3597(19)
C13 C24 1.5090(18)
C14 C15 1.4972(19)
C15 C16 1.397(2)
C15 C20 1.400(2)
C16 C17 1.384(2)
C17 C18 1.386(3)
C18 C19 1.378(3)
C19 C20 1.402(2)
C24 C29 1.392(2)
C24 C25 1.393(2)
C25 C26 1.387(3)
C26 C27 1.376(3)
C27 C28 1.373(3)
C28 C29 1.388(2)
